data_1549966
loop_
_publ_author_name
'Muthuselvi, C.'
'Athimoolam, S.'
'Srinivasan, N.'
'Ravikumar, B.'
'Pandiarajan, S.'
'Krishnakumar, R. V.'

_publ_section_title
;
 Ethyl
 6'-cyano-7'-phenyl-1',6',7',7a'-tetrahydro-3'<i>H</i>-spiro[indeno[1,2-<i>b</i>]quinoxaline-11,5'-pyrrolo[1,2-<i>c</i>]thiazole-6'-carboxylate
;
_journal_coeditor_code FF4027
_journal_issue 9
_journal_name_full IUCrData
_journal_page_first x181286
_journal_paper_doi 10.1107/S2414314618012865
_journal_volume 3
_journal_year 2018
_chemical_formula_iupac 'C30 H24 N4 O2 S'
_chemical_formula_moiety 'C30 H24 N4 O2 S'
_chemical_formula_sum 'C30 H24 N4 O2 S'
_chemical_formula_weight 504.59
_chemical_name_systematic
;Ethyl
6'-cyano-7'-phenyl-1',6',7',7a'-tetrahydro-3'<i>H</i>-spiro[indeno[1,2-<i>b</i>]quinoxaline-11,5'-pyrrolo[1,2-<i>c</i>]thiazole-6'-carboxylate
;
_space_group_crystal_system monoclinic
_space_group_IT_number 15
_space_group_name_Hall '-C 2yc'
_space_group_name_H-M_alt 'C 1 2/c 1'
_symmetry_space_group_name_Hall '-C 2yc'
_symmetry_space_group_name_H-M 'C 1 2/c 1'
_atom_sites_solution_hydrogens geom
_audit_creation_method SHELXL-2018/3
_cell_angle_alpha 90
_cell_angle_beta 110.7570(10)
_cell_angle_gamma 90
_cell_formula_units_Z 8
_cell_length_a 18.6131(13)
_cell_length_b 18.2243(13)
_cell_length_c 15.8867(11)
_cell_measurement_reflns_used 6051
_cell_measurement_temperature 273(2)
_cell_measurement_theta_max 26.5
_cell_measurement_theta_min 1.5
_cell_volume 5039.2(6)
_computing_cell_refinement
;
SAINT (Bruker, 2009)
;
_computing_data_collection
;
APEX2 (Bruker, 2009)
;
_computing_data_reduction
;
SAINT (Bruker, 2009)
;
_computing_molecular_graphics
;
PLUTON (Spek, 2009)
;
_computing_publication_material
;
publCIF (Westrip, 2010)
;
_computing_structure_refinement
;
SHELXL2018 (Sheldrick, 2015)
;
_computing_structure_solution
;
SHELXS2013 (Sheldrick, 2008)
;
_diffrn_ambient_temperature 273(2)
_diffrn_measured_fraction_theta_full 1.000
_diffrn_measured_fraction_theta_max 0.999
_diffrn_measurement_device_type 'Bruker SMART APEXII CCD'
_diffrn_measurement_method '\f and \w scans'
_diffrn_radiation_type MoK\a
_diffrn_radiation_wavelength 0.71073
_diffrn_reflns_av_R_equivalents 0.0279
_diffrn_reflns_av_unetI/netI 0.0212
_diffrn_reflns_limit_h_max 23
_diffrn_reflns_limit_h_min -23
_diffrn_reflns_limit_k_max 22
_diffrn_reflns_limit_k_min -22
_diffrn_reflns_limit_l_max 19
_diffrn_reflns_limit_l_min -19
_diffrn_reflns_number 26271
_diffrn_reflns_theta_full 25.242
_diffrn_reflns_theta_max 26.248
_diffrn_reflns_theta_min 2.235
_diffrn_source 'fine-focus sealed tube'
_exptl_absorpt_coefficient_mu 0.164
_exptl_absorpt_correction_T_max 1.0
_exptl_absorpt_correction_T_min 0.95
_exptl_absorpt_correction_type multi-scan
_exptl_absorpt_process_details
;
(<i>SADABS</i>; Bruker, 2009)
;
_exptl_crystal_colour colorless
_exptl_crystal_density_diffrn 1.330
_exptl_crystal_density_meas 1.32
_exptl_crystal_density_method 'floatation method'
_exptl_crystal_description needle
_exptl_crystal_F_000 2112
_exptl_crystal_size_max 0.300
_exptl_crystal_size_mid 0.160
_exptl_crystal_size_min 0.120
_refine_diff_density_max 0.523
_refine_diff_density_min -0.162
_refine_ls_extinction_method none
_refine_ls_goodness_of_fit_ref 1.034
_refine_ls_hydrogen_treatment constr
_refine_ls_matrix_type full
_refine_ls_number_parameters 335
_refine_ls_number_reflns 5092
_refine_ls_number_restraints 0
_refine_ls_restrained_S_all 1.034
_refine_ls_R_factor_all 0.0808
_refine_ls_R_factor_gt 0.0643
_refine_ls_shift/su_max 0.000
_refine_ls_shift/su_mean 0.000
_refine_ls_structure_factor_coef Fsqd
_refine_ls_weighting_details 'w=1/[\s^2^(Fo^2^)+(0.1079P)^2^+2.3737P] where P=(Fo^2^+2Fc^2^)/3'
_refine_ls_weighting_scheme calc
_refine_ls_wR_factor_gt 0.1705
_refine_ls_wR_factor_ref 0.1859
_reflns_number_gt 3836
_reflns_number_total 5092
_reflns_threshold_expression 'I > 2\s(I)'
_cod_data_source_file ff4027sup1.cif
_cod_data_source_block I
_cod_database_code 1549966
_shelx_space_group_comment
;
The symmetry employed for this shelxl refinement is uniquely defined
by the following loop, which should always be used as a source of
symmetry information in preference to the above space-group names.
They are only intended as comments.
;
_shelx_estimated_absorpt_t_min 0.952
_shelx_estimated_absorpt_t_max 0.981

loop_
_space_group_symop_operation_xyz
'x, y, z'
'-x, y, -z+1/2'
'x+1/2, y+1/2, z'
'-x+1/2, y+1/2, -z+1/2'
'-x, -y, -z'
'x, -y, z-1/2'
'-x+1/2, -y+1/2, -z'
'x+1/2, -y+1/2, z-1/2'

loop_
_atom_site_type_symbol
_atom_site_label
_atom_site_fract_x
_atom_site_fract_y
_atom_site_fract_z
_atom_site_U_iso_or_equiv
_atom_site_adp_type
_atom_site_calc_flag
_atom_site_occupancy
S S1 0.30934(4) 0.17536(4) 0.57840(5) 0.0739(3) Uani d 1
O O1 0.45967(11) 0.30451(11) 0.37194(12) 0.0762(5) Uani d 1
O O2 0.57726(10) 0.25504(11) 0.43424(11) 0.0723(5) Uani d 1
N N1 0.61674(11) 0.13563(12) 0.64087(13) 0.0621(5) Uani d 1
N N2 0.61166(12) 0.04137(12) 0.49401(14) 0.0666(5) Uani d 1
N N3 0.45872(10) 0.18686(11) 0.61438(12) 0.0598(5) Uani d 1
N N4 0.63289(13) 0.31402(15) 0.64698(17) 0.0825(7) Uani d 1
C C1 0.48811(12) 0.18165(13) 0.54051(14) 0.0548(5) Uani d 1
C C2 0.43822(13) 0.14707(13) 0.44885(14) 0.0563(5) Uani d 1
C C3 0.48151(13) 0.09497(14) 0.42181(15) 0.0612(6) Uani d 1
C C4 0.55572(13) 0.08615(13) 0.49236(15) 0.0578(5) Uani d 1
C C5 0.56009(12) 0.13355(13) 0.56520(15) 0.0562(5) Uani d 1
C C6 0.67664(13) 0.08905(14) 0.64557(16) 0.0629(6) Uani d 1
C C7 0.67404(13) 0.04323(14) 0.57230(17) 0.0622(6) Uani d 1
C C8 0.73716(15) -0.00236(16) 0.5810(2) 0.0765(7) Uani d 1
H H8 0.736470 -0.032498 0.533507 0.092 Uiso calc 1
C C9 0.79906(15) -0.00253(19) 0.6585(2) 0.0869(9) Uani d 1
H H9 0.840694 -0.032686 0.663610 0.104 Uiso calc 1
C C10 0.80104(15) 0.0418(2) 0.7304(2) 0.0900(9) Uani d 1
H H10 0.843691 0.040567 0.783354 0.108 Uiso calc 1
C C11 0.74084(14) 0.08723(18) 0.72407(18) 0.0806(8) Uani d 1
H H11 0.742915 0.116967 0.772452 0.097 Uiso calc 1
C C12 0.36429(14) 0.16269(15) 0.39147(16) 0.0650(6) Uani d 1
H H12 0.334415 0.196494 0.408266 0.078 Uiso calc 1
C C13 0.33503(15) 0.12760(16) 0.30874(17) 0.0719(7) Uani d 1
H H13 0.285422 0.138216 0.270113 0.086 Uiso calc 1
C C14 0.37851(17) 0.07725(18) 0.28311(18) 0.0810(8) Uani d 1
H H14 0.358092 0.054641 0.227159 0.097 Uiso calc 1
C C15 0.45188(16) 0.05996(16) 0.33932(16) 0.0716(7) Uani d 1
H H15 0.480913 0.025485 0.322203 0.086 Uiso calc 1
C C16 0.43303(13) 0.26156(14) 0.62393(15) 0.0613(6) Uani d 1
H H16 0.469645 0.283697 0.678522 0.074 Uiso calc 1
C C17 0.35336(15) 0.25831(17) 0.63304(19) 0.0755(7) Uani d 1
H H17A 0.322730 0.300548 0.604378 0.091 Uiso calc 1
H H17B 0.358505 0.257668 0.695971 0.091 Uiso calc 1
C C18 0.40462(15) 0.13219(16) 0.62071(19) 0.0725(7) Uani d 1
H H18A 0.417100 0.116742 0.682696 0.087 Uiso calc 1
H H18B 0.405837 0.089559 0.584682 0.087 Uiso calc 1
C C19 0.50524(12) 0.26528(13) 0.52728(14) 0.0559(5) Uani d 1
C C20 0.50988(14) 0.27817(13) 0.43387(16) 0.0595(6) Uani d 1
C C21 0.59318(19) 0.2614(2) 0.3500(2) 0.0898(9) Uani d 1
H H21A 0.569101 0.221297 0.309738 0.108 Uiso calc 1
H H21B 0.572803 0.307257 0.319989 0.108 Uiso calc 1
C C22 0.57810(14) 0.29091(15) 0.59573(16) 0.0628(6) Uani d 1
C C23 0.43634(13) 0.30320(13) 0.54228(15) 0.0579(6) Uani d 1
H H23 0.390463 0.288851 0.491480 0.070 Uiso calc 1
C C24 0.43508(13) 0.38595(14) 0.54682(17) 0.0635(6) Uani d 1
C C25 0.48189(15) 0.42620(17) 0.6192(2) 0.0792(8) Uani d 1
H H25 0.517107 0.402287 0.668255 0.095 Uiso calc 1
C C26 0.47659(19) 0.5021(2) 0.6190(3) 0.0985(11) Uani d 1
H H26 0.508978 0.529091 0.667254 0.118 Uiso calc 1
C C27 0.4239(2) 0.5372(2) 0.5480(3) 0.1001(11) Uani d 1
H H27 0.420269 0.588046 0.548416 0.120 Uiso calc 1
C C28 0.3769(2) 0.49888(17) 0.4773(3) 0.0904(9) Uani d 1
H H28 0.340960 0.523328 0.429366 0.108 Uiso calc 1
C C29 0.38218(16) 0.42342(15) 0.4762(2) 0.0731(7) Uani d 1
H H29 0.349685 0.397341 0.427102 0.088 Uiso calc 1
C C30 0.6754(2) 0.2591(3) 0.3728(3) 0.1403(17) Uani d 1
H H30A 0.698959 0.296744 0.415987 0.210 Uiso calc 1
H H30B 0.687503 0.266864 0.319552 0.210 Uiso calc 1
H H30C 0.694450 0.211981 0.398039 0.210 Uiso calc 1

loop_
_atom_site_aniso_label
_atom_site_aniso_U_11
_atom_site_aniso_U_22
_atom_site_aniso_U_33
_atom_site_aniso_U_12
_atom_site_aniso_U_13
_atom_site_aniso_U_23
S1 0.0546(4) 0.1003(6) 0.0709(4) -0.0089(3) 0.0272(3) 0.0014(3)
O1 0.0766(12) 0.0963(13) 0.0531(9) 0.0020(10) 0.0197(9) 0.0065(9)
O2 0.0684(10) 0.0938(13) 0.0640(10) 0.0025(9) 0.0349(8) 0.0006(9)
N1 0.0505(10) 0.0813(14) 0.0550(11) 0.0075(9) 0.0193(9) 0.0018(9)
N2 0.0626(12) 0.0781(14) 0.0654(12) -0.0012(10) 0.0304(10) -0.0021(10)
N3 0.0508(10) 0.0833(14) 0.0498(10) 0.0048(9) 0.0232(8) 0.0061(9)
N4 0.0566(13) 0.1076(19) 0.0755(14) -0.0109(12) 0.0137(11) -0.0064(13)
C1 0.0470(11) 0.0719(15) 0.0463(11) 0.0013(10) 0.0175(9) 0.0042(10)
C2 0.0551(12) 0.0683(14) 0.0481(11) -0.0080(10) 0.0214(10) 0.0027(10)
C3 0.0610(13) 0.0737(15) 0.0513(12) -0.0078(11) 0.0229(10) 0.0045(11)
C4 0.0575(13) 0.0670(14) 0.0559(12) -0.0020(10) 0.0287(10) 0.0029(10)
C5 0.0505(12) 0.0711(15) 0.0512(12) 0.0004(10) 0.0231(10) 0.0051(10)
C6 0.0500(12) 0.0808(16) 0.0623(13) 0.0050(11) 0.0253(11) 0.0062(12)
C7 0.0518(12) 0.0745(15) 0.0683(14) 0.0002(11) 0.0310(11) 0.0042(12)
C8 0.0600(15) 0.0912(19) 0.0889(18) 0.0045(13) 0.0395(14) -0.0050(15)
C9 0.0539(15) 0.110(2) 0.105(2) 0.0155(15) 0.0383(15) 0.0020(18)
C10 0.0512(14) 0.133(3) 0.0815(18) 0.0188(15) 0.0178(13) 0.0002(18)
C11 0.0555(14) 0.118(2) 0.0666(15) 0.0141(14) 0.0202(12) -0.0042(15)
C12 0.0557(13) 0.0815(17) 0.0549(13) -0.0072(12) 0.0159(11) 0.0068(11)
C13 0.0637(15) 0.0923(19) 0.0543(13) -0.0121(13) 0.0142(12) 0.0051(13)
C14 0.0829(19) 0.104(2) 0.0505(13) -0.0182(16) 0.0165(13) -0.0042(14)
C15 0.0804(17) 0.0837(18) 0.0555(14) -0.0095(14) 0.0299(13) -0.0073(12)
C16 0.0507(12) 0.0833(16) 0.0500(12) -0.0045(11) 0.0179(10) -0.0080(11)
C17 0.0632(15) 0.104(2) 0.0678(15) -0.0002(14) 0.0332(12) -0.0061(14)
C18 0.0722(16) 0.0829(18) 0.0721(15) 0.0038(13) 0.0374(13) 0.0158(13)
C19 0.0482(11) 0.0705(15) 0.0502(12) -0.0030(10) 0.0187(9) -0.0004(10)
C20 0.0605(13) 0.0682(15) 0.0527(12) -0.0086(11) 0.0237(11) -0.0053(11)
C21 0.097(2) 0.120(3) 0.0687(17) -0.0065(18) 0.0489(16) -0.0110(16)
C22 0.0526(13) 0.0817(17) 0.0562(13) -0.0019(12) 0.0219(11) -0.0003(12)
C23 0.0475(11) 0.0750(15) 0.0510(12) -0.0037(10) 0.0171(9) -0.0081(10)
C24 0.0508(12) 0.0759(16) 0.0714(15) -0.0082(11) 0.0310(11) -0.0120(12)
C25 0.0595(14) 0.090(2) 0.095(2) -0.0110(13) 0.0364(14) -0.0284(16)
C26 0.0746(19) 0.104(3) 0.136(3) -0.0325(18) 0.061(2) -0.056(2)
C27 0.099(2) 0.079(2) 0.153(3) -0.0158(19) 0.084(3) -0.020(2)
C28 0.106(2) 0.0700(19) 0.117(2) 0.0009(17) 0.066(2) -0.0001(18)
C29 0.0704(16) 0.0769(18) 0.0795(17) -0.0056(13) 0.0358(14) -0.0029(14)
C30 0.109(3) 0.219(5) 0.122(3) -0.036(3) 0.078(3) -0.039(3)

loop_
_atom_type_symbol
_atom_type_description
_atom_type_scat_dispersion_real
_atom_type_scat_dispersion_imag
_atom_type_scat_source
C C 0.0033 0.0016 'International Tables Vol C Tables 4.2.6.8 and 6.1.1.4'
H H 0.0000 0.0000 'International Tables Vol C Tables 4.2.6.8 and 6.1.1.4'
N N 0.0061 0.0033 'International Tables Vol C Tables 4.2.6.8 and 6.1.1.4'
O O 0.0106 0.0060 'International Tables Vol C Tables 4.2.6.8 and 6.1.1.4'
S S 0.1246 0.1234 'International Tables Vol C Tables 4.2.6.8 and 6.1.1.4'

loop_
_geom_angle_atom_site_label_1
_geom_angle_atom_site_label_2
_geom_angle_atom_site_label_3
_geom_angle
C17 S1 C18 88.14(13)
C20 O2 C21 117.8(2)
C5 N1 C6 114.2(2)
C4 N2 C7 114.4(2)
C18 N3 C1 118.6(2)
C18 N3 C16 111.81(18)
C1 N3 C16 111.78(18)
N3 C1 C5 111.94(17)
N3 C1 C2 120.54(18)
C5 C1 C2 100.70(18)
N3 C1 C19 101.18(18)
C5 C1 C19 112.66(17)
C2 C1 C19 110.27(17)
C12 C2 C3 118.7(2)
C12 C2 C1 131.1(2)
C3 C2 C1 110.03(19)
C15 C3 C2 121.4(2)
C15 C3 C4 129.3(2)
C2 C3 C4 109.3(2)
N2 C4 C5 122.9(2)
N2 C4 C3 128.0(2)
C5 C4 C3 109.0(2)
N1 C5 C4 124.7(2)
N1 C5 C1 125.1(2)
C4 C5 C1 110.28(19)
N1 C6 C11 119.0(2)
N1 C6 C7 121.6(2)
C11 C6 C7 119.4(2)
N2 C7 C8 119.0(2)
N2 C7 C6 122.1(2)
C8 C7 C6 118.9(2)
C9 C8 C7 120.2(3)
C9 C8 H8 119.9
C7 C8 H8 119.9
C8 C9 C10 120.8(3)
C8 C9 H9 119.6
C10 C9 H9 119.6
C11 C10 C9 120.6(3)
C11 C10 H10 119.7
C9 C10 H10 119.7
C10 C11 C6 120.2(3)
C10 C11 H11 119.9
C6 C11 H11 119.9
C2 C12 C13 119.6(3)
C2 C12 H12 120.2
C13 C12 H12 120.2
C14 C13 C12 120.8(3)
C14 C13 H13 119.6
C12 C13 H13 119.6
C15 C14 C13 120.8(2)
C15 C14 H14 119.6
C13 C14 H14 119.6
C14 C15 C3 118.6(3)
C14 C15 H15 120.7
C3 C15 H15 120.7
N3 C16 C23 105.12(17)
N3 C16 C17 109.5(2)
C23 C16 C17 115.5(2)
N3 C16 H16 108.9
C23 C16 H16 108.9
C17 C16 H16 108.9
C16 C17 S1 106.09(18)
C16 C17 H17A 110.5
S1 C17 H17A 110.5
C16 C17 H17B 110.5
S1 C17 H17B 110.5
H17A C17 H17B 108.7
N3 C18 S1 106.59(18)
N3 C18 H18A 110.4
S1 C18 H18A 110.4
N3 C18 H18B 110.4
S1 C18 H18B 110.4
H18A C18 H18B 108.6
C22 C19 C20 108.11(18)
C22 C19 C23 109.83(18)
C20 C19 C23 114.47(19)
C22 C19 C1 112.36(19)
C20 C19 C1 110.98(18)
C23 C19 C1 101.08(17)
O1 C20 O2 126.7(2)
O1 C20 C19 124.3(2)
O2 C20 C19 109.0(2)
C30 C21 O2 107.8(3)
C30 C21 H21A 110.1
O2 C21 H21A 110.1
C30 C21 H21B 110.1
O2 C21 H21B 110.1
H21A C21 H21B 108.5
N4 C22 C19 176.6(3)
C24 C23 C16 116.79(19)
C24 C23 C19 118.75(19)
C16 C23 C19 101.22(18)
C24 C23 H23 106.4
C16 C23 H23 106.4
C19 C23 H23 106.4
C25 C24 C29 118.1(3)
C25 C24 C23 123.6(3)
C29 C24 C23 118.2(2)
C24 C25 C26 120.3(3)
C24 C25 H25 119.9
C26 C25 H25 119.9
C27 C26 C25 119.9(3)
C27 C26 H26 120.0
C25 C26 H26 120.0
C28 C27 C26 120.7(3)
C28 C27 H27 119.6
C26 C27 H27 119.6
C27 C28 C29 119.9(4)
C27 C28 H28 120.0
C29 C28 H28 120.0
C28 C29 C24 121.0(3)
C28 C29 H29 119.5
C24 C29 H29 119.5
C21 C30 H30A 109.5
C21 C30 H30B 109.5
H30A C30 H30B 109.5
C21 C30 H30C 109.5
H30A C30 H30C 109.5
H30B C30 H30C 109.5

loop_
_geom_bond_atom_site_label_1
_geom_bond_atom_site_label_2
_geom_bond_distance
S1 C17 1.791(3)
S1 C18 1.836(3)
O1 C20 1.192(3)
O2 C20 1.321(3)
O2 C21 1.475(3)
N1 C5 1.288(3)
N1 C6 1.382(3)
N2 C4 1.316(3)
N2 C7 1.369(3)
N3 C18 1.445(3)
N3 C1 1.463(3)
N3 C16 1.468(3)
N4 C22 1.137(3)
C1 C5 1.531(3)
C1 C2 1.556(3)
C1 C19 1.586(3)
C2 C12 1.384(3)
C2 C3 1.407(3)
C3 C15 1.384(3)
C3 C4 1.447(3)
C4 C5 1.423(3)
C6 C11 1.389(3)
C6 C7 1.419(4)
C7 C8 1.405(3)
C8 C9 1.356(4)
C8 H8 0.9300
C9 C10 1.388(4)
C9 H9 0.9300
C10 C11 1.368(4)
C10 H10 0.9300
C11 H11 0.9300
C12 C13 1.388(4)
C12 H12 0.9300
C13 C14 1.377(4)
C13 H13 0.9300
C14 C15 1.377(4)
C14 H14 0.9300
C15 H15 0.9300
C16 C23 1.523(3)
C16 C17 1.541(3)
C16 H16 0.9800
C17 H17A 0.9700
C17 H17B 0.9700
C18 H18A 0.9700
C18 H18B 0.9700
C19 C22 1.481(3)
C19 C20 1.535(3)
C19 C23 1.548(3)
C21 C30 1.443(5)
C21 H21A 0.9700
C21 H21B 0.9700
C23 C24 1.510(4)
C23 H23 0.9800
C24 C25 1.382(4)
C24 C29 1.383(4)
C25 C26 1.387(5)
C25 H25 0.9300
C26 C27 1.363(5)
C26 H26 0.9300
C27 C28 1.348(5)
C27 H27 0.9300
C28 C29 1.379(4)
C28 H28 0.9300
C29 H29 0.9300
C30 H30A 0.9600
C30 H30B 0.9600
C30 H30C 0.9600

loop_
_geom_hbond_atom_site_label_D
_geom_hbond_atom_site_label_H
_geom_hbond_atom_site_label_A
_geom_hbond_site_symmetry_A
_geom_hbond_distance_DH
_geom_hbond_distance_HA
_geom_hbond_distance_DA
_geom_hbond_angle_DHA
_geom_hbond_publ_flag
C17 H17B N4 2_656 0.97 2.65 3.560(4) 156.4 yes
C21 H21B O1 2_655 0.97 2.89 3.399(3) 113.7 yes
C27 H27 O1 5_666 0.93 2.90 3.562(4) 129.0 yes
C27 H27 O2 5_666 0.93 2.87 3.798(4) 174.2 yes
C18 H18B N2 5_656 0.97 2.66 3.609(4) 166.3 yes

_cod_database_fobs_code 1549966
